data_7153487
loop_
_publ_author_name
'Kissane, Marie'
'Lynch, Denis'
'Chopra, Jay'
'Lawrence, Simon E.'
'Maguire, Anita R.'

_publ_section_title
;
 The influence of reaction conditions on the Diels-Alder cycloadditions of
 2-thio-3-chloroacrylamides; investigation of thermal, catalytic and
 microwave conditions.
;
_journal_issue 24
_journal_name_full 'Organic &amp; biomolecular chemistry'
_journal_page_first 5602
_journal_page_last 5613
_journal_paper_doi 10.1039/c0ob00368a
_journal_volume 8
_journal_year 2010
_chemical_formula_moiety 'C16 H18 Cl N O2 S'
_chemical_formula_sum 'C16 H18 Cl N O2 S'
_chemical_formula_weight 323.82
_chemical_name_systematic
;
?
;
_space_group_IT_number 14
_symmetry_cell_setting monoclinic
_symmetry_space_group_name_Hall '-P 2yn'
_symmetry_space_group_name_H-M 'P 1 21/n 1'
_atom_sites_solution_hydrogens geom
_atom_sites_solution_primary direct
_atom_sites_solution_secondary difmap
_audit_creation_method SHELXL-97
_cell_angle_alpha 90.00
_cell_angle_beta 99.670(10)
_cell_angle_gamma 90.00
_cell_formula_units_Z 4
_cell_length_a 9.9680(10)
_cell_length_b 13.712(2)
_cell_length_c 11.671(2)
_cell_measurement_reflns_used 22
_cell_measurement_temperature 291(2)
_cell_measurement_theta_max 12.13
_cell_measurement_theta_min 7.71
_cell_volume 1572.5(4)
_computing_cell_refinement
;
CAD4 data collection software, Nonius BV, Delft, The Netherlands, 1988.
;
_computing_data_collection
;
CAD4 data collection software, Nonius BV, Delft, The Netherlands, 1988.
;
_computing_data_reduction
;
PLATON, Spek, A.L., Acta Cryst., 2009, D65, 148-155.
;
_computing_molecular_graphics
;
PLATON, Spek, A.L., Acta Cryst., 2009, D65, 148-155.
;
_computing_publication_material 'SHELXL-97; PLATON'
_computing_structure_refinement
;
SHELXL-93, Sheldrick, G.M. Acta Cryst. A, 2008, 64, 112-122.
;
_computing_structure_solution
;
SHELXS-86, Sheldrick, G.M. Acta Cryst. A, 2008, 64, 112-122.
;
_diffrn_ambient_temperature 291(2)
_diffrn_measured_fraction_theta_full 0.501
_diffrn_measured_fraction_theta_max 0.501
_diffrn_measurement_device_type 'Nonius MACH3'
_diffrn_measurement_method '\w-2\q scans'
_diffrn_radiation_monochromator graphite
_diffrn_radiation_source 'fine-focus sealed tube'
_diffrn_radiation_type MoK\a
_diffrn_radiation_wavelength 0.7107
_diffrn_reflns_av_R_equivalents 0.0234
_diffrn_reflns_av_sigmaI/netI 0.0507
_diffrn_reflns_limit_h_max 12
_diffrn_reflns_limit_h_min -1
_diffrn_reflns_limit_k_max 17
_diffrn_reflns_limit_k_min -17
_diffrn_reflns_limit_l_max 14
_diffrn_reflns_limit_l_min -2
_diffrn_reflns_number 3657
_diffrn_reflns_theta_full 27.46
_diffrn_reflns_theta_max 27.46
_diffrn_reflns_theta_min 2.31
_diffrn_standards_decay_% 0.04
_diffrn_standards_interval_time 60
_diffrn_standards_number 3
_exptl_absorpt_coefficient_mu 0.379
_exptl_absorpt_correction_type none
_exptl_crystal_colour colourless
_exptl_crystal_density_diffrn 1.368
_exptl_crystal_density_method 'not measured'
_exptl_crystal_description blocks
_exptl_crystal_F_000 680
_exptl_crystal_size_max 0.60
_exptl_crystal_size_mid 0.55
_exptl_crystal_size_min 0.50
_refine_diff_density_max 0.187
_refine_diff_density_min -0.211
_refine_diff_density_rms 0.036
_refine_ls_extinction_coef 0.009(2)
_refine_ls_extinction_expression Fc^*^=kFc[1+0.001xFc^2^\l^3^/sin(2\q)]^-1/4^
_refine_ls_extinction_method SHELXL
_refine_ls_goodness_of_fit_ref 1.041
_refine_ls_hydrogen_treatment constr
_refine_ls_matrix_type full
_refine_ls_number_parameters 180
_refine_ls_number_reflns 1800
_refine_ls_number_restraints 3
_refine_ls_restrained_S_all 1.079
_refine_ls_R_factor_all 0.0910
_refine_ls_R_factor_gt 0.0436
_refine_ls_shift/su_max 0.001
_refine_ls_shift/su_mean 0.000
_refine_ls_structure_factor_coef Fsqd
_refine_ls_weighting_details 'calc w=1/[\s^2^(Fo^2^)+(0.0700P)^2^+0.0300P] where P=(Fo^2^+2Fc^2^)/3'
_refine_ls_weighting_scheme calc
_refine_ls_wR_factor_gt 0.1136
_refine_ls_wR_factor_ref 0.1307
_reflns_number_gt 1009
_reflns_number_total 1800
_reflns_threshold_expression >2sigma(I)
_cod_data_source_file c0ob00368a.txt
_cod_data_source_block exo-4b
_cod_depositor_comments
;
The following automatic conversions were performed:

'_symmetry_cell_setting' value 'Monoclinic' changed to 'monoclinic'
according to /home/saulius/struct/CIF-dictionaries/cif_core.dic
dictionary named 'cif_core.dic' version 2.4.2 from
2011-04-26.

'_exptl_absorpt_correction_type' value 'None' changed to
'none' according to
/home/saulius/struct/CIF-dictionaries/cif_core.dic dictionary named
'cif_core.dic' version 2.4.2 from 2011-04-26.

Automatic conversion script
Id: cif_fix_values 1891 2012-01-12 08:04:46Z andrius 
;
_cod_original_sg_symbol_H-M P21/n
_cod_database_code 7153487

loop_
_symmetry_equiv_pos_as_xyz
'x, y, z'
'x+1/2, -y+1/2, z+1/2'
'-x, -y, -z'
'-x-1/2, y-1/2, -z-1/2'

loop_
_atom_site_label
_atom_site_type_symbol
_atom_site_fract_x
_atom_site_fract_y
_atom_site_fract_z
_atom_site_U_iso_or_equiv
_atom_site_adp_type
_atom_site_occupancy
_atom_site_symmetry_multiplicity
_atom_site_calc_flag
_atom_site_refinement_flags
_atom_site_disorder_assembly
_atom_site_disorder_group
C1 C 0.8204(6) 0.3653(3) 0.7122(5) 0.049(3) Uani 1 1 d . . .
H1 H 0.8853 0.4194 0.7267 0.059 Uiso 1 1 calc R . .
C2 C 0.8787(6) 0.2662(3) 0.6682(4) 0.040(2) Uani 1 1 d . . .
C3 C 0.7430(5) 0.2118(3) 0.6175(4) 0.0380(19) Uani 1 1 d . . .
H3 H 0.7399 0.2027 0.5338 0.046 Uiso 1 1 calc R . .
C4 C 0.6309(6) 0.2849(3) 0.6356(5) 0.049(3) Uani 1 1 d . . .
H4 H 0.5419 0.2735 0.5876 0.059 Uiso 1 1 calc R . .
C5 C 0.6295(7) 0.2951(3) 0.7655(6) 0.055(3) Uani 1 1 d . . .
H5 H 0.5626 0.2730 0.8059 0.066 Uiso 1 1 calc R . .
C6 C 0.7436(7) 0.3421(3) 0.8092(6) 0.056(3) Uani 1 1 d . . .
H6 H 0.7712 0.3580 0.8870 0.067 Uiso 1 1 calc R . .
C7 C 0.7004(6) 0.3801(3) 0.6110(5) 0.057(3) Uani 1 1 d . . .
H7A H 0.6463 0.4373 0.6207 0.068 Uiso 1 1 calc R . .
H7B H 0.7287 0.3809 0.5354 0.068 Uiso 1 1 calc R . .
C8 C 0.9639(6) 0.2844(3) 0.5772(5) 0.046(3) Uani 1 1 d . B .
N9 N 1.0664(6) 0.3499(4) 0.6073(5) 0.065(3) Uani 1 1 d D . .
H9 H 1.0856 0.3651 0.6798 0.078 Uiso 1 1 calc R A 1
C10 C 1.1514(11) 0.3994(8) 0.5262(11) 0.084(3) Uiso 0.65 1 d PD B 1
H10A H 1.1421 0.3632 0.4539 0.100 Uiso 0.65 1 calc PR B 1
H10B H 1.1167 0.4647 0.5083 0.100 Uiso 0.65 1 calc PR B 1
C11 C 1.2883(12) 0.4048(10) 0.5753(14) 0.115(4) Uiso 0.65 1 d PD B 1
H11A H 1.3215 0.4694 0.5651 0.172 Uiso 0.65 1 calc PR B 1
H11B H 1.3391 0.3586 0.5380 0.172 Uiso 0.65 1 calc PR B 1
H11C H 1.2988 0.3902 0.6568 0.172 Uiso 0.65 1 calc PR B 1
C10' C 1.1740(15) 0.3393(14) 0.5428(15) 0.071(4) Uiso 0.35 1 d PD B 2
H10C H 1.1688 0.2698 0.5271 0.086 Uiso 0.35 1 calc PR B 2
H10D H 1.1331 0.3690 0.4698 0.086 Uiso 0.35 1 calc PR B 2
C11' C 1.2923(15) 0.3537(16) 0.540(2) 0.100(6) Uiso 0.35 1 d PD B 2
H11D H 1.3068 0.3550 0.4611 0.149 Uiso 0.35 1 calc PR B 2
H11E H 1.3458 0.3024 0.5813 0.149 Uiso 0.35 1 calc PR B 2
H11F H 1.3189 0.4151 0.5766 0.149 Uiso 0.35 1 calc PR B 2
O12 O 0.9434(4) 0.2470(2) 0.4799(3) 0.059(2) Uani 1 1 d . . .
S13 S 0.98203(14) 0.20745(7) 0.79890(10) 0.0454(6) Uani 1 1 d . . .
O14 O 1.0672(4) 0.2900(2) 0.8563(3) 0.0584(17) Uani 1 1 d . . .
C15 C 1.0973(3) 0.13236(19) 0.7334(3) 0.048(2) Uani 1 1 d G . .
C16 C 1.0543(2) 0.0486(2) 0.6709(3) 0.063(3) Uani 1 1 d G . .
H16 H 0.9628 0.0312 0.6587 0.076 Uiso 1 1 calc R . .
C17 C 1.1479(3) -0.0093(2) 0.6266(3) 0.073(3) Uani 1 1 d G . .
H17 H 1.1191 -0.0654 0.5847 0.087 Uiso 1 1 calc R . .
C18 C 1.2847(3) 0.0165(2) 0.6448(3) 0.065(3) Uani 1 1 d G . .
H18 H 1.3474 -0.0222 0.6152 0.078 Uiso 1 1 calc R . .
C19 C 1.3278(2) 0.1003(3) 0.7073(3) 0.077(4) Uani 1 1 d G . .
H19 H 1.4193 0.1177 0.7195 0.092 Uiso 1 1 calc R . .
C20 C 1.2341(3) 0.15826(19) 0.7516(3) 0.059(3) Uani 1 1 d G . .
H20 H 1.2629 0.2143 0.7935 0.071 Uiso 1 1 calc R . .
Cl21 Cl 0.71665(15) 0.09518(8) 0.68160(15) 0.0592(7) Uani 1 1 d . . .

loop_
_atom_site_aniso_label
_atom_site_aniso_U_11
_atom_site_aniso_U_22
_atom_site_aniso_U_33
_atom_site_aniso_U_23
_atom_site_aniso_U_13
_atom_site_aniso_U_12
C1 0.060(5) 0.033(2) 0.055(4) -0.004(2) 0.008(5) 0.004(2)
C2 0.046(4) 0.037(2) 0.035(3) 0.006(2) 0.004(4) -0.004(2)
C3 0.037(3) 0.0369(19) 0.042(3) 0.000(2) 0.011(4) 0.003(2)
C4 0.043(4) 0.052(3) 0.053(4) -0.001(3) 0.010(5) 0.009(3)
C5 0.055(5) 0.058(3) 0.061(4) 0.005(3) 0.032(6) 0.013(3)
C6 0.079(6) 0.044(3) 0.048(4) -0.007(3) 0.021(6) 0.018(3)
C7 0.065(4) 0.050(3) 0.058(4) 0.015(3) 0.016(5) 0.018(3)
C8 0.045(4) 0.048(2) 0.046(4) 0.005(3) 0.006(5) -0.009(3)
N9 0.063(4) 0.089(3) 0.051(4) -0.009(3) 0.034(5) -0.037(3)
O12 0.057(3) 0.079(2) 0.042(2) -0.006(2) 0.015(3) -0.012(2)
S13 0.0504(9) 0.0483(6) 0.0358(7) 0.0009(6) 0.0020(9) 0.0021(6)
O14 0.064(3) 0.0580(18) 0.049(2) -0.0173(18) -0.003(3) -0.002(2)
C15 0.051(3) 0.043(2) 0.046(3) -0.004(2) -0.006(4) 0.007(2)
C16 0.047(4) 0.057(3) 0.079(5) -0.017(3) -0.006(5) 0.005(3)
C17 0.067(4) 0.065(3) 0.079(5) -0.017(4) -0.008(5) 0.008(3)
C18 0.059(4) 0.073(4) 0.066(5) -0.003(4) 0.021(6) 0.033(3)
C19 0.056(4) 0.067(3) 0.101(6) -0.001(4) -0.004(6) 0.002(3)
C20 0.048(4) 0.054(3) 0.072(5) -0.010(3) -0.001(5) 0.003(3)
Cl21 0.0507(9) 0.0430(6) 0.0853(12) 0.0091(7) 0.0152(12) -0.0061(6)

loop_
_atom_type_symbol
_atom_type_description
_atom_type_scat_dispersion_real
_atom_type_scat_dispersion_imag
_atom_type_scat_source
C C 0.0033 0.0016 'International Tables Vol C Tables 4.2.6.8 and 6.1.1.4'
H H 0.0000 0.0000 'International Tables Vol C Tables 4.2.6.8 and 6.1.1.4'
N N 0.0061 0.0033 'International Tables Vol C Tables 4.2.6.8 and 6.1.1.4'
O O 0.0106 0.0060 'International Tables Vol C Tables 4.2.6.8 and 6.1.1.4'
S S 0.1246 0.1234 'International Tables Vol C Tables 4.2.6.8 and 6.1.1.4'
Cl Cl 0.1484 0.1585 'International Tables Vol C Tables 4.2.6.8 and 6.1.1.4'

loop_
_geom_angle_atom_site_label_1
_geom_angle_atom_site_label_2
_geom_angle_atom_site_label_3
_geom_angle
C6 C1 C7 100.1(5)
C6 C1 C2 108.8(4)
C7 C1 C2 98.2(3)
C6 C1 H1 115.8
C7 C1 H1 115.8
C2 C1 H1 115.8
C8 C2 C3 111.7(4)
C8 C2 C1 111.7(4)
C3 C2 C1 100.9(4)
C8 C2 S13 110.6(4)
C3 C2 S13 115.1(3)
C1 C2 S13 106.5(3)
C4 C3 C2 103.7(4)
C4 C3 Cl21 111.1(4)
C2 C3 Cl21 116.2(2)
C4 C3 H3 108.5
C2 C3 H3 108.5
Cl21 C3 H3 108.5
C5 C4 C7 100.9(4)
C5 C4 C3 108.9(4)
C7 C4 C3 99.6(5)
C5 C4 H4 115.1
C7 C4 H4 115.1
C3 C4 H4 115.1
C6 C5 C4 105.9(8)
C6 C5 H5 127.0
C4 C5 H5 127.0
C5 C6 C1 108.9(5)
C5 C6 H6 125.5
C1 C6 H6 125.5
C4 C7 C1 93.5(4)
C4 C7 H7A 113.0
C1 C7 H7A 113.0
C4 C7 H7B 113.0
C1 C7 H7B 113.0
H7A C7 H7B 110.4
O12 C8 N9 120.9(7)
O12 C8 C2 124.2(4)
N9 C8 C2 114.9(5)
C8 N9 C10' 113.4(9)
C8 N9 C10 127.0(6)
C8 N9 H9 116.5
C10' N9 H9 119.0
C10 N9 H9 116.5
C11 C10 N9 112.0(8)
C11 C10 H10A 109.2
N9 C10 H10A 109.2
C11 C10 H10B 109.2
N9 C10 H10B 109.2
H10A C10 H10B 107.9
C10 C11 H11A 109.5
C10 C11 H11B 109.5
H11A C11 H11B 109.5
C10 C11 H11C 109.5
H11A C11 H11C 109.5
H11B C11 H11C 109.5
C11' C10' N9 146.0(18)
C11' C10' H10C 100.3
N9 C10' H10C 100.3
C11' C10' H10D 100.3
N9 C10' H10D 100.3
H10C C10' H10D 104.3
C10' C11' H11D 109.5
C10' C11' H11E 109.5
H11D C11' H11E 109.5
C10' C11' H11F 109.5
H11D C11' H11F 109.5
H11E C11' H11F 109.5
O14 S13 C15 105.4(2)
O14 S13 C2 103.38(17)
C15 S13 C2 101.7(2)
C16 C15 C20 120.0
C16 C15 S13 122.09(17)
C20 C15 S13 117.85(16)
C17 C16 C15 120.0
C17 C16 H16 120.0
C15 C16 H16 120.0
C16 C17 C18 120.0
C16 C17 H17 120.0
C18 C17 H17 120.0
C19 C18 C17 120.0
C19 C18 H18 120.0
C17 C18 H18 120.0
C18 C19 C20 120.0
C18 C19 H19 120.0
C20 C19 H19 120.0
C19 C20 C15 120.0
C19 C20 H20 120.0
C15 C20 H20 120.0

loop_
_geom_bond_atom_site_label_1
_geom_bond_atom_site_label_2
_geom_bond_distance
C1 C6 1.503(11)
C1 C7 1.547(5)
C1 C2 1.596(8)
C1 H1 0.9800
C2 C8 1.488(9)
C2 C3 1.570(6)
C2 S13 1.874(3)
C3 C4 1.542(8)
C3 Cl21 1.804(5)
C3 H3 0.9800
C4 C5 1.524(11)
C4 C7 1.527(8)
C4 H4 0.9800
C5 C6 1.332(8)
C5 H5 0.9300
C6 H6 0.9300
C7 H7A 0.9700
C7 H7B 0.9700
C8 O12 1.232(7)
C8 N9 1.361(7)
N9 C10' 1.418(18)
N9 C10 1.531(14)
N9 H9 0.8600
C10 C11 1.391(12)
C10 H10A 0.9700
C10 H10B 0.9700
C11 H11A 0.9600
C11 H11B 0.9600
C11 H11C 0.9600
C10' C11' 1.201(17)
C10' H10C 0.9700
C10' H10D 0.9700
C11' H11D 0.9600
C11' H11E 0.9600
C11' H11F 0.9600
S13 O14 1.503(3)
S13 C15 1.806(3)
C15 C16 1.3900
C15 C20 1.3900
C16 C17 1.3900
C16 H16 0.9300
C17 C18 1.3900
C17 H17 0.9300
C18 C19 1.3900
C18 H18 0.9300
C19 C20 1.3900
C19 H19 0.9300
C20 H20 0.9300

loop_
_geom_torsion_atom_site_label_1
_geom_torsion_atom_site_label_2
_geom_torsion_atom_site_label_3
_geom_torsion_atom_site_label_4
_geom_torsion
C6 C1 C2 C8 -176.2(3)
C7 C1 C2 C8 80.1(5)
C6 C1 C2 C3 65.0(4)
C7 C1 C2 C3 -38.7(6)
C6 C1 C2 S13 -55.4(5)
C7 C1 C2 S13 -159.1(4)
C8 C2 C3 C4 -117.4(5)
C1 C2 C3 C4 1.4(5)
S13 C2 C3 C4 115.5(4)
C8 C2 C3 Cl21 120.4(4)
C1 C2 C3 Cl21 -120.8(4)
S13 C2 C3 Cl21 -6.7(6)
C2 C3 C4 C5 -68.0(6)
Cl21 C3 C4 C5 57.5(5)
C2 C3 C4 C7 37.1(5)
Cl21 C3 C4 C7 162.6(3)
C7 C4 C5 C6 -34.4(5)
C3 C4 C5 C6 69.8(5)
C4 C5 C6 C1 0.9(6)
C7 C1 C6 C5 32.3(5)
C2 C1 C6 C5 -70.0(5)
C5 C4 C7 C1 50.5(6)
C3 C4 C7 C1 -61.1(5)
C6 C1 C7 C4 -49.5(5)
C2 C1 C7 C4 61.3(6)
C3 C2 C8 O12 -12.0(6)
C1 C2 C8 O12 -124.2(5)
S13 C2 C8 O12 117.5(4)
C3 C2 C8 N9 165.6(4)
C1 C2 C8 N9 53.5(5)
S13 C2 C8 N9 -64.9(5)
O12 C8 N9 C10' -24.9(11)
C2 C8 N9 C10' 157.3(9)
O12 C8 N9 C10 11.4(10)
C2 C8 N9 C10 -166.3(7)
C8 N9 C10 C11 -138.9(9)
C10' N9 C10 C11 -62.2(13)
C8 N9 C10' C11' -157(4)
C10 N9 C10' C11' 81(4)
C8 C2 S13 O14 74.9(4)
C3 C2 S13 O14 -157.4(4)
C1 C2 S13 O14 -46.6(5)
C8 C2 S13 C15 -34.3(3)
C3 C2 S13 C15 93.4(4)
C1 C2 S13 C15 -155.7(4)
O14 S13 C15 C16 -179.4(2)
C2 S13 C15 C16 -71.8(2)
O14 S13 C15 C20 3.5(2)
C2 S13 C15 C20 111.1(2)
C20 C15 C16 C17 0.0
S13 C15 C16 C17 -177.0(2)
C15 C16 C17 C18 0.0
C16 C17 C18 C19 0.0
C17 C18 C19 C20 0.0
C18 C19 C20 C15 0.0
C16 C15 C20 C19 0.0
S13 C15 C20 C19 177.2(2)
